data_2208494
loop_
_publ_author_name
'Ni, Chun-Lin'
'Liu, Ming-Guo'

_publ_section_title
;
 Bis[1-(4-bromobenzyl)-3-methylpyrazinium]
 bis(1,2-dicyanoethene-1,2-dithiolato-\k^3^<i>S</i>,<i>S</i>')nickelate(II)
;
_journal_coeditor_code BH2003
_journal_issue 4
_journal_name_full 'Acta Crystallographica Section E'
_journal_page_first m767
_journal_page_last m769
_journal_paper_doi 10.1107/S1600536806008373
_journal_volume 62
_journal_year 2006
_chemical_formula_iupac '(C12 H12 Br N2)2 [Ni (C4 N2 S2)2]'
_chemical_formula_moiety '2C12 H12 Br N2 + , C8 N4 Ni S4 2-'
_chemical_formula_sum 'C32 H24 Br2 N8 Ni S4'
_chemical_formula_weight 867.36
_chemical_name_systematic
;
Bis[1-(4-bromobenzyl)-3-methylpyrazinium]
bis(1,2-dicyanoethene-1,2-dithiolato-\k^3^S,S')nickelate(II)
;
_space_group_IT_number 14
_symmetry_cell_setting monoclinic
_symmetry_space_group_name_Hall '-P 2yn'
_symmetry_space_group_name_H-M 'P 1 21/n 1'
_atom_sites_solution_hydrogens geom
_atom_sites_solution_primary direct
_atom_sites_solution_secondary difmap
_audit_creation_method SHELXL97
_cell_angle_alpha 90.00
_cell_angle_beta 94.692(10)
_cell_angle_gamma 90.00
_cell_formula_units_Z 2
_cell_length_a 7.182(2)
_cell_length_b 15.944(4)
_cell_length_c 15.384(4)
_cell_measurement_reflns_used 908
_cell_measurement_temperature 293(2)
_cell_measurement_theta_max 23.61
_cell_measurement_theta_min 2.88
_cell_volume 1755.7(8)
_computing_cell_refinement SMART
_computing_data_collection 'SMART (Bruker, 2002)'
_computing_data_reduction 'SAINT (Bruker, 2002)'
_computing_molecular_graphics SHELXTL
_computing_publication_material SHELXTL
_computing_structure_refinement SHELXTL
_computing_structure_solution 'SHELXTL (Bruker, 2002)'
_diffrn_ambient_temperature 293(2)
_diffrn_measured_fraction_theta_full 0.996
_diffrn_measured_fraction_theta_max 0.996
_diffrn_measurement_device_type 'Bruker SMART APEX CCD area-detector'
_diffrn_measurement_method '\f and \w'
_diffrn_radiation_monochromator graphite'
_diffrn_radiation_source 'sealed tube'
_diffrn_radiation_type MoK\a
_diffrn_radiation_wavelength 0.71073
_diffrn_reflns_av_R_equivalents 0.0969
_diffrn_reflns_av_sigmaI/netI 0.0733
_diffrn_reflns_limit_h_max 8
_diffrn_reflns_limit_h_min -8
_diffrn_reflns_limit_k_max 18
_diffrn_reflns_limit_k_min -16
_diffrn_reflns_limit_l_max 18
_diffrn_reflns_limit_l_min -17
_diffrn_reflns_number 8550
_diffrn_reflns_theta_full 25.00
_diffrn_reflns_theta_max 25.00
_diffrn_reflns_theta_min 2.66
_diffrn_standards_decay_% 0
_diffrn_standards_interval_count 0
_diffrn_standards_interval_time 0
_diffrn_standards_number 0
_exptl_absorpt_coefficient_mu 3.103
_exptl_absorpt_correction_T_max 0.628
_exptl_absorpt_correction_T_min 0.480
_exptl_absorpt_correction_type multi-scan
_exptl_absorpt_process_details '(SADABS; Bruker, 2002)'
_exptl_crystal_colour red
_exptl_crystal_density_diffrn 1.641
_exptl_crystal_density_method 'not measured'
_exptl_crystal_description block
_exptl_crystal_F_000 868
_exptl_crystal_size_max 0.25
_exptl_crystal_size_mid 0.20
_exptl_crystal_size_min 0.15
_refine_diff_density_max 0.841
_refine_diff_density_min -0.816
_refine_ls_extinction_method none
_refine_ls_goodness_of_fit_ref 0.923
_refine_ls_hydrogen_treatment constr
_refine_ls_matrix_type full
_refine_ls_number_parameters 215
_refine_ls_number_reflns 3085
_refine_ls_number_restraints 0
_refine_ls_restrained_S_all 0.923
_refine_ls_R_factor_all 0.0658
_refine_ls_R_factor_gt 0.0468
_refine_ls_shift/su_max 0.032
_refine_ls_shift/su_mean 0.001
_refine_ls_structure_factor_coef Fsqd
_refine_ls_weighting_details 'calc w = 1/[\s^2^(Fo^2^)+(0.0649P)^2^] where P=(Fo^2^+2Fc^2^)/3'
_refine_ls_weighting_scheme calc
_refine_ls_wR_factor_gt 0.1122
_refine_ls_wR_factor_ref 0.1173
_reflns_number_gt 2162
_reflns_number_total 3085
_reflns_threshold_expression I>2\s(I)
_cod_data_source_file bh2003.cif
_cod_data_source_block I
_cod_depositor_comments
;
The following automatic conversions were performed:
'_symmetry_cell_setting' value 'Monoclinic' changed to 'monoclinic'
according to '/home/saulius/struct/CIF-dictionaries/cif_core.dic'
dictionary named 'cif_core.dic' version 2.4.1 from 2010-06-29.

Automatic conversion script
Id: cif_fix_enum 1527 2010-12-29 10:47:43Z saulius 

The following automatic conversions were performed:

'_symmetry_cell_setting' value 'Monoclinic' changed to 'monoclinic'
according to /home/saulius/struct/CIF-dictionaries/cif_core.dic
dictionary named 'cif_core.dic' version 2.4.1 from 2010-06-29.

Automatic conversion script
Id: cif_fix_values 1715 2011-07-08 13:25:40Z adriana 
;
_cod_original_sg_symbol_H-M 'P 21/n'
_cod_database_code 2208494
_cod_database_fobs_code 2208494

loop_
_symmetry_equiv_pos_as_xyz
'x, y, z'
'-x+1/2, y+1/2, -z+1/2'
'-x, -y, -z'
'x-1/2, -y-1/2, z-1/2'

loop_
_atom_site_type_symbol
_atom_site_label
_atom_site_fract_x
_atom_site_fract_y
_atom_site_fract_z
_atom_site_U_iso_or_equiv
_atom_site_adp_type
_atom_site_calc_flag
_atom_site_refinement_flags
_atom_site_occupancy
Ni Ni1 0.0000 0.5000 0.0000 0.0406(2) Uani d S 1
S S1 0.14451(15) 0.41032(6) -0.07610(7) 0.0509(3) Uani d . 1
S S2 0.25519(15) 0.50956(6) 0.08510(7) 0.0550(3) Uani d . 1
N N1 0.0389(8) 0.2542(3) -0.2512(3) 0.0980(16) Uani d . 1
N N2 0.4563(8) 0.6344(3) 0.2724(3) 0.1075(18) Uani d . 1
Br Br1 0.14550(7) 0.08035(4) -0.02801(4) 0.0853(2) Uani d . 1
C C2 0.0105(7) 0.3100(3) -0.2089(3) 0.0610(12) Uani d . 1
C C1 -0.0283(6) 0.3780(2) -0.1533(2) 0.0477(10) Uani d . 1
C C4 0.3445(8) 0.6136(3) 0.2216(3) 0.0674(13) Uani d . 1
C C3 0.2009(6) 0.5865(2) 0.1574(3) 0.0511(10) Uani d . 1
C C5 0.7388(6) 0.3799(3) 0.1473(3) 0.0570(11) Uani d . 1
H H5 0.6296 0.3769 0.1105 0.068 Uiso calc R 1
C C6 0.7544(7) 0.4357(3) 0.2145(3) 0.0631(12) Uani d . 1
H H6 0.6533 0.4706 0.2221 0.076 Uiso calc R 1
C C7 1.0480(7) 0.3937(3) 0.2553(3) 0.0544(11) Uani d . 1
C C8 1.0379(6) 0.3373(2) 0.1877(3) 0.0542(10) Uani d . 1
H H8 1.1409 0.3041 0.1785 0.065 Uiso calc R 1
C C9 0.8800(6) 0.2701(3) 0.0595(3) 0.0618(12) Uani d . 1
H H9A 0.9106 0.3009 0.0082 0.074 Uiso calc R 1
H H9B 0.9766 0.2283 0.0720 0.074 Uiso calc R 1
C C10 0.6972(6) 0.2261(2) 0.0392(2) 0.0461(9) Uani d . 1
C C11 0.5613(7) 0.2574(3) -0.0204(3) 0.0667(13) Uani d . 1
H H11 0.5804 0.3086 -0.0474 0.080 Uiso calc R 1
C C12 0.3980(6) 0.2143(3) -0.0407(3) 0.0679(13) Uani d . 1
H H12 0.3069 0.2359 -0.0810 0.081 Uiso calc R 1
C C13 0.3713(6) 0.1396(3) -0.0011(3) 0.0534(10) Uani d . 1
C C14 0.5055(6) 0.1064(2) 0.0579(3) 0.0537(10) Uani d . 1
H H14 0.4857 0.0550 0.0843 0.064 Uiso calc R 1
C C15 0.6691(6) 0.1495(2) 0.0777(2) 0.0502(10) Uani d . 1
H H15 0.7609 0.1271 0.1170 0.060 Uiso calc R 1
C C16 1.2231(8) 0.4018(3) 0.3144(3) 0.0795(15) Uani d . 1
H H16A 1.2568 0.4599 0.3203 0.119 Uiso calc R 1
H H16B 1.3220 0.3715 0.2901 0.119 Uiso calc R 1
H H16C 1.2027 0.3792 0.3706 0.119 Uiso calc R 1
N N3 0.8821(5) 0.32974(19) 0.13510(19) 0.0473(8) Uani d . 1
N N4 0.9049(6) 0.4432(2) 0.2696(2) 0.0621(10) Uani d . 1

loop_
_atom_site_aniso_label
_atom_site_aniso_U_11
_atom_site_aniso_U_22
_atom_site_aniso_U_33
_atom_site_aniso_U_12
_atom_site_aniso_U_13
_atom_site_aniso_U_23
Ni1 0.0459(4) 0.0344(4) 0.0402(4) 0.0001(3) -0.0049(3) -0.0010(3)
S1 0.0521(7) 0.0464(6) 0.0534(6) 0.0040(5) -0.0006(5) -0.0068(4)
S2 0.0531(7) 0.0539(6) 0.0550(6) 0.0058(5) -0.0126(5) -0.0088(5)
N1 0.150(5) 0.066(3) 0.082(3) -0.005(3) 0.037(3) -0.024(2)
N2 0.120(4) 0.094(4) 0.098(4) 0.001(3) -0.057(3) -0.028(3)
Br1 0.0474(3) 0.0896(4) 0.1168(5) -0.0135(3) -0.0068(3) -0.0258(3)
C2 0.090(4) 0.047(2) 0.046(2) -0.003(2) 0.010(2) 0.001(2)
C1 0.066(3) 0.040(2) 0.037(2) -0.005(2) 0.0000(18) -0.0049(16)
C4 0.084(4) 0.057(3) 0.057(3) 0.005(3) -0.019(3) -0.010(2)
C3 0.064(3) 0.044(2) 0.044(2) -0.008(2) -0.0088(19) -0.0011(17)
C5 0.050(3) 0.053(3) 0.067(3) -0.006(2) 0.003(2) 0.000(2)
C6 0.059(3) 0.056(3) 0.075(3) 0.000(2) 0.007(2) -0.004(2)
C7 0.063(3) 0.048(2) 0.050(3) -0.007(2) -0.004(2) 0.003(2)
C8 0.053(3) 0.047(2) 0.062(3) -0.002(2) 0.002(2) 0.003(2)
C9 0.062(3) 0.063(3) 0.061(3) -0.022(2) 0.014(2) -0.015(2)
C10 0.051(3) 0.045(2) 0.042(2) -0.0065(19) 0.0000(18) -0.0043(17)
C11 0.088(4) 0.048(3) 0.062(3) -0.009(2) -0.013(2) 0.013(2)
C12 0.065(3) 0.052(3) 0.081(3) 0.008(2) -0.028(2) 0.003(2)
C13 0.043(2) 0.052(3) 0.064(3) -0.0024(19) -0.0054(19) -0.010(2)
C14 0.061(3) 0.044(2) 0.055(3) -0.010(2) -0.002(2) 0.0058(18)
C15 0.051(3) 0.048(2) 0.050(2) -0.0014(19) -0.0096(18) 0.0043(18)
C16 0.081(4) 0.085(4) 0.069(3) -0.001(3) -0.017(3) -0.009(3)
N3 0.050(2) 0.0430(18) 0.0490(19) -0.0125(16) 0.0031(16) 0.0017(15)
N4 0.071(3) 0.055(2) 0.060(2) -0.003(2) 0.005(2) -0.0077(17)

loop_
_atom_type_symbol
_atom_type_description
_atom_type_scat_dispersion_real
_atom_type_scat_dispersion_imag
_atom_type_scat_source
C C 0.0033 0.0016 'International Tables Vol C Tables 4.2.6.8 and 6.1.1.4'
H H 0.0000 0.0000 'International Tables Vol C Tables 4.2.6.8 and 6.1.1.4'
N N 0.0061 0.0033 'International Tables Vol C Tables 4.2.6.8 and 6.1.1.4'
S S 0.1246 0.1234 'International Tables Vol C Tables 4.2.6.8 and 6.1.1.4'
Ni Ni 0.3393 1.1124 'International Tables Vol C Tables 4.2.6.8 and 6.1.1.4'
Br Br -0.2901 2.4595 'International Tables Vol C Tables 4.2.6.8 and 6.1.1.4'

loop_
_geom_angle_atom_site_label_1
_geom_angle_atom_site_label_2
_geom_angle_atom_site_label_3
_geom_angle_site_symmetry_1
_geom_angle_site_symmetry_3
_geom_angle
S1 Ni1 S1 3_565 . 180.00(5)
S1 Ni1 S2 3_565 3_565 87.36(4)
S1 Ni1 S2 . 3_565 92.64(4)
S1 Ni1 S2 3_565 . 92.64(4)
S1 Ni1 S2 . . 87.36(4)
S2 Ni1 S2 3_565 . 180.00(5)
C1 S1 Ni1 . . 102.68(15)
C3 S2 Ni1 . . 102.43(15)
N1 C2 C1 . . 177.7(5)
C3 C1 C2 3_565 . 120.8(4)
C3 C1 S1 3_565 . 120.7(3)
C2 C1 S1 . . 118.4(3)
N2 C4 C3 . . 179.4(7)
C1 C3 C4 3_565 . 120.5(4)
C1 C3 S2 3_565 . 121.3(3)
C4 C3 S2 . . 118.1(4)
N3 C5 C6 . . 118.9(4)
N3 C5 H5 . . 120.5
C6 C5 H5 . . 120.5
N4 C6 C5 . . 123.9(5)
N4 C6 H6 . . 118.0
C5 C6 H6 . . 118.0
N4 C7 C8 . . 121.4(4)
N4 C7 C16 . . 118.2(4)
C8 C7 C16 . . 120.4(4)
N3 C8 C7 . . 120.6(4)
N3 C8 H8 . . 119.7
C7 C8 H8 . . 119.7
C10 C9 N3 . . 114.3(3)
C10 C9 H9A . . 108.7
N3 C9 H9A . . 108.7
C10 C9 H9B . . 108.7
N3 C9 H9B . . 108.7
H9A C9 H9B . . 107.6
C15 C10 C11 . . 119.1(4)
C15 C10 C9 . . 118.8(4)
C11 C10 C9 . . 122.0(4)
C12 C11 C10 . . 121.0(4)
C12 C11 H11 . . 119.5
C10 C11 H11 . . 119.5
C13 C12 C11 . . 119.1(4)
C13 C12 H12 . . 120.4
C11 C12 H12 . . 120.4
C12 C13 C14 . . 121.1(4)
C12 C13 Br1 . . 119.2(3)
C14 C13 Br1 . . 119.6(3)
C13 C14 C15 . . 119.6(4)
C13 C14 H14 . . 120.2
C15 C14 H14 . . 120.2
C14 C15 C10 . . 120.1(4)
C14 C15 H15 . . 120.0
C10 C15 H15 . . 120.0
C7 C16 H16A . . 109.5
C7 C16 H16B . . 109.5
H16A C16 H16B . . 109.5
C7 C16 H16C . . 109.5
H16A C16 H16C . . 109.5
H16B C16 H16C . . 109.5
C5 N3 C8 . . 118.8(4)
C5 N3 C9 . . 122.1(4)
C8 N3 C9 . . 118.8(4)
C6 N4 C7 . . 116.2(4)

loop_
_geom_bond_atom_site_label_1
_geom_bond_atom_site_label_2
_geom_bond_site_symmetry_2
_geom_bond_distance
Ni1 S1 3_565 2.1659(10)
Ni1 S1 . 2.1659(10)
Ni1 S2 3_565 2.1687(11)
Ni1 S2 . 2.1687(11)
S1 C1 . 1.724(4)
S2 C3 . 1.722(4)
N1 C2 . 1.131(5)
N2 C4 . 1.124(6)
Br1 C13 . 1.893(4)
C2 C1 . 1.423(6)
C1 C3 3_565 1.360(6)
C4 C3 . 1.435(6)
C3 C1 3_565 1.360(6)
C5 N3 . 1.328(5)
C5 C6 . 1.362(6)
C5 H5 . 0.9300
C6 N4 . 1.324(6)
C6 H6 . 0.9300
C7 N4 . 1.328(6)
C7 C8 . 1.373(6)
C7 C16 . 1.495(6)
C8 N3 . 1.332(5)
C8 H8 . 0.9300
C9 C10 . 1.498(5)
C9 N3 . 1.502(5)
C9 H9A . 0.9700
C9 H9B . 0.9700
C10 C15 . 1.378(5)
C10 C11 . 1.378(6)
C11 C12 . 1.373(6)
C11 H11 . 0.9300
C12 C13 . 1.359(6)
C12 H12 . 0.9300
C13 C14 . 1.374(6)
C14 C15 . 1.374(5)
C14 H14 . 0.9300
C15 H15 . 0.9300
C16 H16A . 0.9600
C16 H16B . 0.9600
C16 H16C . 0.9600
